data_7244711
loop_
_publ_author_name
'Chahine, Ali'
'Chaffee, Alan L.'
'Knowles, Gregory P.'
'Turner, David Roger'
'Batten, Stuart R.'

_publ_section_title
;
 Highly Connected Framework Materials from Flexible Tetra-Isophthalate
 Ligands
;
_journal_name_full CrystEngComm
_journal_paper_doi 10.1039/D2CE00269H
_journal_year 2022
_chemical_formula_sum 'C42 H46 Cl2 N2 O19'
_chemical_formula_weight 953.71
_space_group_crystal_system triclinic
_space_group_IT_number 2
_space_group_name_Hall '-P 1'
_space_group_name_H-M_alt 'P -1'
_atom_sites_solution_hydrogens mixed
_audit_creation_method SHELXL-2018/3
_audit_update_record
;
2022-02-10 deposited with the CCDC.	2022-03-30 downloaded from the CCDC.
;
_cell_angle_alpha 103.76(3)
_cell_angle_beta 97.80(3)
_cell_angle_gamma 107.12(3)
_cell_formula_units_Z 1
_cell_length_a 7.0300(14)
_cell_length_b 10.433(2)
_cell_length_c 16.113(3)
_cell_measurement_reflns_used 3696
_cell_measurement_temperature 100(2)
_cell_measurement_theta_max 31.801
_cell_measurement_theta_min 1.334
_cell_volume 1069.7(5)
_computing_cell_refinement 'XDS (Kabsch, 1993)'
_computing_data_collection 'AS QEGUI'
_computing_data_reduction 'XDS (Kabsch, 1993)'
_computing_structure_refinement 'SHELXL-2018/3 (Sheldrick, 2018)'
_computing_structure_solution 'SHELXT 2014/5 (Sheldrick, 2014)'
_diffrn_ambient_temperature 100(2)
_diffrn_measured_fraction_theta_full 0.893
_diffrn_measured_fraction_theta_max 0.671
_diffrn_measurement_device_type 'ADSC Quantum 210r'
_diffrn_measurement_method 'Omega Scan'
_diffrn_radiation_monochromator 'Silicon Double Crystal'
_diffrn_radiation_source 'MX1 Beamline Australian Synchrotron'
_diffrn_radiation_type Synchrotron
_diffrn_radiation_wavelength 0.71073
_diffrn_reflns_av_R_equivalents 0.0695
_diffrn_reflns_av_unetI/netI 0.0515
_diffrn_reflns_Laue_measured_fraction_full 0.893
_diffrn_reflns_Laue_measured_fraction_max 0.671
_diffrn_reflns_limit_h_max 9
_diffrn_reflns_limit_h_min -9
_diffrn_reflns_limit_k_max 15
_diffrn_reflns_limit_k_min -15
_diffrn_reflns_limit_l_max 22
_diffrn_reflns_limit_l_min -22
_diffrn_reflns_number 18503
_diffrn_reflns_point_group_measured_fraction_full 0.893
_diffrn_reflns_point_group_measured_fraction_max 0.671
_diffrn_reflns_theta_full 25.242
_diffrn_reflns_theta_max 31.801
_diffrn_reflns_theta_min 1.334
_exptl_absorpt_coefficient_mu 0.236
_exptl_absorpt_correction_type multi-scan
_exptl_absorpt_process_details 'XDS (Kabsch, 1993)'
_exptl_crystal_colour colourless
_exptl_crystal_density_diffrn 1.480
_exptl_crystal_description plate
_exptl_crystal_F_000 498
_exptl_crystal_size_max 0.100
_exptl_crystal_size_mid 0.100
_exptl_crystal_size_min 0.100
_exptl_transmission_factor_max 0.4342
_exptl_transmission_factor_min 0.4007
_refine_diff_density_max 0.329
_refine_diff_density_min -0.549
_refine_diff_density_rms 0.087
_refine_ls_extinction_method none
_refine_ls_goodness_of_fit_ref 1.043
_refine_ls_hydrogen_treatment mixed
_refine_ls_matrix_type full
_refine_ls_number_parameters 341
_refine_ls_number_reflns 4898
_refine_ls_number_restraints 8
_refine_ls_restrained_S_all 1.042
_refine_ls_R_factor_all 0.0771
_refine_ls_R_factor_gt 0.0529
_refine_ls_shift/su_max 0.000
_refine_ls_shift/su_mean 0.000
_refine_ls_structure_factor_coef Fsqd
_refine_ls_weighting_details 'w=1/[\s^2^(Fo^2^)+(0.0785P)^2^+0.6140P] where P=(Fo^2^+2Fc^2^)/3'
_refine_ls_weighting_scheme calc
_refine_ls_wR_factor_gt 0.1297
_refine_ls_wR_factor_ref 0.1436
_reflns_Friedel_coverage 0.000
_reflns_number_gt 3696
_reflns_number_total 4898
_reflns_threshold_expression 'I > 2\s(I)'
_cod_data_source_file d2ce00269h2.cif
_cod_data_source_block L4hydrate
_cod_depositor_comments
;
The following automatic conversions were performed:

data item '_exptl_absorpt_correction_type' value 'Multi-Scan' was
changed to 'multi-scan' in accordance with the
/home/data/users/saulius/crontab/automatic-downloads/rss-feeds/RSC/lib/dictionaries/cif_core.dic
dictionary named 'cif_core.dic' version 2.4.2 last updated on
2011-04-26.

Automatic conversion script
Id: cif_fix_values 7556 2019-12-06 15:28:31Z antanas 
;
_cod_original_cell_volume 1069.7(4)
_cod_database_code 7244711
_shelx_shelxl_version_number 2018/3
_shelx_space_group_comment
;
The symmetry employed for this shelxl refinement is uniquely defined
by the following loop, which should always be used as a source of
symmetry information in preference to the above space-group names.
They are only intended as comments.
;
_shelx_estimated_absorpt_t_min 0.977
_shelx_estimated_absorpt_t_max 0.977

loop_
_space_group_symop_operation_xyz
'x, y, z'
'-x, -y, -z'

loop_
_atom_site_label
_atom_site_type_symbol
_atom_site_fract_x
_atom_site_fract_y
_atom_site_fract_z
_atom_site_U_iso_or_equiv
_atom_site_adp_type
_atom_site_occupancy
_atom_site_site_symmetry_order
_atom_site_calc_flag
_atom_site_refinement_flags_posn
_atom_site_refinement_flags_adp
_atom_site_refinement_flags_occupancy
_atom_site_disorder_assembly
_atom_site_disorder_group
Cl1 Cl 0.31438(7) -0.20531(6) 0.76945(4) 0.01545(14) Uani 1 1 d . . . . .
O9 O 0.9754(5) 0.7153(4) 0.28975(19) 0.0466(12) Uani 0.5 1 d D . P . .
H9C H 1.043(2) 0.7727(10) 0.3384(3) 0.070 Uiso 0.5 1 d D U P . .
H9D H 0.8755(6) 0.7298(6) 0.2637(5) 0.070 Uiso 0.5 1 d D U P . .
O8 O 0.3299(3) 0.6202(3) 0.48507(14) 0.0396(5) Uani 1 1 d . . . . .
H8 H 0.228780 0.569785 0.444042 0.059 Uiso 1 1 calc R U . . .
O6 O 1.2474(3) 0.8966(2) 0.44976(13) 0.0314(5) Uani 1 1 d . . . . .
O5 O 1.3960(3) 1.0041(3) 0.59176(13) 0.0343(5) Uani 1 1 d . . . . .
H5 H 1.499697 1.028468 0.571005 0.051 Uiso 1 1 calc R U . . .
O4 O 1.3859(2) 0.59786(19) 0.94617(12) 0.0222(4) Uani 1 1 d . . . . .
H4 H 1.496058 0.596311 0.972862 0.033 Uiso 1 1 calc R U . . .
O3 O 1.2622(2) 0.38699(19) 0.96878(11) 0.0194(4) Uani 1 1 d . . . . .
O2 O 0.5607(3) 0.0993(2) 0.83113(14) 0.0274(4) Uani 1 1 d . . . . .
H2 H 0.459457 0.024927 0.815257 0.041 Uiso 1 1 calc R U . . .
O1 O 0.3229(2) 0.19370(19) 0.79808(12) 0.0220(4) Uani 1 1 d . . . . .
N1 N 0.9159(3) 0.82461(19) 0.81942(11) 0.0101(3) Uani 1 1 d D . . . .
C5 C 1.2383(3) 0.4824(3) 0.93943(15) 0.0163(4) Uani 1 1 d . . . . .
C4 C 1.0330(3) 0.4706(3) 0.89364(15) 0.0163(4) Uani 1 1 d . . . . .
C6 C 1.0033(3) 0.5813(3) 0.86514(14) 0.0148(4) Uani 1 1 d . . . . .
H6 H 1.116145 0.663483 0.872806 0.018 Uiso 1 1 calc R U . . .
C7 C 0.8072(3) 0.5709(2) 0.82524(14) 0.0131(4) Uani 1 1 d . . . . .
C8 C 0.6442(3) 0.4483(2) 0.81365(14) 0.0149(4) Uani 1 1 d . . . . .
H8A H 0.510138 0.441091 0.788066 0.018 Uiso 1 1 calc R U . . .
C2 C 0.6762(3) 0.3365(3) 0.83916(15) 0.0170(5) Uani 1 1 d . . . . .
C3 C 0.8711(3) 0.3478(3) 0.87988(15) 0.0180(5) Uani 1 1 d . . . . .
H3 H 0.892735 0.272099 0.898061 0.022 Uiso 1 1 calc R U . . .
C1 C 0.5006(3) 0.2049(3) 0.82071(15) 0.0180(5) Uani 1 1 d . . . . .
C9 C 0.7586(3) 0.6799(2) 0.78774(14) 0.0145(4) Uani 1 1 d . . . . .
H9A H 0.737039 0.646219 0.723195 0.017 Uiso 1 1 calc R U . . .
H9B H 0.628134 0.686922 0.801198 0.017 Uiso 1 1 calc R U . . .
C10 C 0.9577(3) 0.8896(2) 0.91867(12) 0.0100(4) Uani 1 1 d . . . . .
H10 H 0.966907 0.814670 0.946282 0.012 Uiso 1 1 calc R U . . .
C11 C 1.1641(3) 1.0077(2) 0.95149(13) 0.0134(4) Uani 1 1 d . . . . .
H11A H 1.160627 1.085318 0.926606 0.016 Uiso 1 1 calc R U . . .
H11B H 1.271956 0.972689 0.931959 0.016 Uiso 1 1 calc R U . . .
C12 C 0.7868(3) 0.9381(2) 0.94788(13) 0.0126(4) Uani 1 1 d . . . . .
H12A H 0.655640 0.859009 0.926710 0.015 Uiso 1 1 calc R U . . .
H12B H 0.773815 1.013786 0.922770 0.015 Uiso 1 1 calc R U . . .
C13 C 0.8558(3) 0.9173(2) 0.76776(13) 0.0119(4) Uani 1 1 d . . . . .
H13A H 0.717453 0.917708 0.773267 0.014 Uiso 1 1 calc R U . . .
H13B H 0.951776 1.014717 0.793439 0.014 Uiso 1 1 calc R U . . .
C14 C 0.8574(3) 0.8682(2) 0.67173(13) 0.0130(4) Uani 1 1 d . . . . .
C21 C 0.6802(3) 0.7799(3) 0.61012(14) 0.0159(4) Uani 1 1 d . . . . .
H21 H 0.555285 0.750657 0.628152 0.019 Uiso 1 1 calc R U . . .
C15 C 1.0380(3) 0.9162(3) 0.64383(15) 0.0167(4) Uani 1 1 d . . . . .
H15 H 1.157969 0.979554 0.685240 0.020 Uiso 1 1 calc R U . . .
C16 C 1.0438(4) 0.8718(3) 0.55576(15) 0.0204(5) Uani 1 1 d . . . . .
C18 C 0.8689(4) 0.7797(3) 0.49473(16) 0.0233(5) Uani 1 1 d . . . . .
H18 H 0.873437 0.747709 0.434925 0.028 Uiso 1 1 calc R U . . .
C19 C 0.6855(4) 0.7340(3) 0.52171(15) 0.0212(5) Uani 1 1 d . . . . .
C20 C 0.4991(5) 0.6364(3) 0.45525(17) 0.0308(6) Uani 1 1 d . . . . .
C17 C 1.2417(4) 0.9269(3) 0.52939(16) 0.0238(5) Uani 1 1 d . . . . .
O10A O 0.0056(5) 0.4976(3) 0.3600(3) 0.0472(14) Uani 0.5 1 d D . P A 1
H10A H -0.1093(7) 0.4345(7) 0.347(3) 0.071 Uiso 0.5 1 d D U P B 1
H10B H 0.003(2) 0.5618(4) 0.3371(3) 0.071 Uiso 0.5 1 d D U P C 1
O10B O -0.0510(6) 0.4737(4) 0.3910(2) 0.066(2) Uani 0.5 1 d D . P D 2
H1 H 1.028(3) 0.816(5) 0.805(3) 0.098 Uiso 1 1 d D U . . .
H10C H -0.082(4) 0.3984(5) 0.3507(4) 0.098 Uiso 0.5 1 d D U P E 2
H10D H -0.1239(7) 0.463(3) 0.4277(3) 0.098 Uiso 0.5 1 d D U P F 2
O7B O 0.5275(17) 0.5676(14) 0.3833(10) 0.039(3) Uani 0.5 1 d . . P G 2
O7A O 0.479(2) 0.5862(17) 0.3806(11) 0.042(3) Uani 0.5 1 d . . P G 1

loop_
_atom_site_aniso_label
_atom_site_aniso_U_11
_atom_site_aniso_U_22
_atom_site_aniso_U_33
_atom_site_aniso_U_23
_atom_site_aniso_U_13
_atom_site_aniso_U_12
Cl1 0.0080(2) 0.0155(3) 0.0200(3) 0.0027(2) 0.00285(18) 0.0020(2)
O9 0.052(3) 0.062(4) 0.029(2) 0.007(2) 0.004(2) 0.031(3)
O8 0.0326(11) 0.0337(15) 0.0303(11) -0.0019(10) -0.0162(9) -0.0017(11)
O6 0.0393(11) 0.0411(13) 0.0269(9) 0.0172(9) 0.0212(9) 0.0206(10)
O5 0.0216(9) 0.0529(15) 0.0322(10) 0.0176(11) 0.0118(8) 0.0114(10)
O4 0.0099(7) 0.0220(10) 0.0306(9) 0.0098(8) -0.0018(7) 0.0004(7)
O3 0.0139(7) 0.0173(9) 0.0256(8) 0.0067(8) -0.0003(6) 0.0050(7)
O2 0.0144(8) 0.0130(10) 0.0480(12) 0.0099(10) -0.0033(8) -0.0016(8)
O1 0.0113(7) 0.0179(10) 0.0316(9) 0.0061(8) -0.0007(7) 0.0007(7)
N1 0.0072(7) 0.0100(10) 0.0096(7) 0.0005(7) 0.0002(6) 0.0006(7)
C5 0.0121(9) 0.0150(13) 0.0183(10) 0.0031(10) 0.0014(8) 0.0018(9)
C4 0.0101(9) 0.0165(13) 0.0188(10) 0.0034(10) -0.0003(8) 0.0027(9)
C6 0.0112(9) 0.0132(12) 0.0153(9) 0.0011(9) 0.0016(8) 0.0005(9)
C7 0.0119(9) 0.0106(12) 0.0137(9) 0.0010(9) 0.0014(8) 0.0020(9)
C8 0.0100(9) 0.0158(13) 0.0147(9) 0.0015(9) -0.0004(8) 0.0021(9)
C2 0.0114(9) 0.0151(13) 0.0211(11) 0.0045(10) 0.0007(8) 0.0017(10)
C3 0.0129(10) 0.0144(13) 0.0227(11) 0.0045(10) -0.0004(8) 0.0015(10)
C1 0.0142(10) 0.0164(13) 0.0212(11) 0.0054(10) 0.0009(9) 0.0033(10)
C9 0.0105(9) 0.0125(12) 0.0155(9) 0.0019(9) -0.0019(8) 0.0006(9)
C10 0.0085(8) 0.0099(11) 0.0065(8) -0.0016(8) -0.0008(7) 0.0003(8)
C11 0.0073(8) 0.0166(13) 0.0099(8) -0.0010(9) 0.0006(7) -0.0009(9)
C12 0.0066(8) 0.0153(12) 0.0107(9) -0.0009(9) -0.0003(7) 0.0010(9)
C13 0.0108(9) 0.0137(12) 0.0105(9) 0.0028(9) 0.0011(7) 0.0042(9)
C14 0.0142(9) 0.0135(12) 0.0105(9) 0.0037(9) 0.0013(8) 0.0040(9)
C21 0.0172(10) 0.0145(12) 0.0123(9) 0.0027(9) -0.0007(8) 0.0030(10)
C15 0.0159(10) 0.0179(13) 0.0176(10) 0.0072(10) 0.0038(8) 0.0060(10)
C16 0.0266(12) 0.0255(14) 0.0159(10) 0.0091(10) 0.0094(9) 0.0144(11)
C18 0.0366(14) 0.0225(15) 0.0137(10) 0.0056(11) 0.0085(10) 0.0129(12)
C19 0.0319(13) 0.0158(13) 0.0106(9) 0.0017(10) -0.0016(9) 0.0051(11)
C20 0.0432(16) 0.0207(16) 0.0158(11) 0.0042(11) -0.0061(11) -0.0009(13)
C17 0.0313(13) 0.0308(16) 0.0202(11) 0.0134(11) 0.0125(10) 0.0184(12)
O10A 0.037(3) 0.032(3) 0.046(3) 0.003(3) -0.022(2) -0.006(2)
O10B 0.043(3) 0.059(5) 0.048(4) -0.023(3) 0.012(3) -0.020(3)
O7B 0.051(6) 0.025(4) 0.015(3) -0.007(3) 0.001(4) -0.012(4)
O7A 0.045(5) 0.052(6) 0.015(3) -0.007(3) -0.005(3) 0.016(3)

loop_
_atom_type_symbol
_atom_type_description
_atom_type_scat_dispersion_real
_atom_type_scat_dispersion_imag
_atom_type_scat_source
C C 0.0033 0.0016 'International Tables Vol C Tables 4.2.6.8 and 6.1.1.4'
H H 0.0000 0.0000 'International Tables Vol C Tables 4.2.6.8 and 6.1.1.4'
Cl Cl 0.1484 0.1585 'International Tables Vol C Tables 4.2.6.8 and 6.1.1.4'
N N 0.0061 0.0033 'International Tables Vol C Tables 4.2.6.8 and 6.1.1.4'
O O 0.0106 0.0060 'International Tables Vol C Tables 4.2.6.8 and 6.1.1.4'

loop_
_geom_angle_atom_site_label_1
_geom_angle_atom_site_label_2
_geom_angle_atom_site_label_3
_geom_angle
_geom_angle_site_symmetry_1
_geom_angle_site_symmetry_3
_geom_angle_publ_flag
H9C O9 H9D 118.2(13) . . ?
C20 O8 H8 109.5 . . ?
C17 O5 H5 109.5 . . ?
C5 O4 H4 109.5 . . ?
C1 O2 H2 109.5 . . ?
C9 N1 C13 109.78(16) . . ?
C9 N1 C10 112.94(16) . . ?
C13 N1 C10 112.87(16) . . ?
C9 N1 H1 106(3) . . ?
C13 N1 H1 105(3) . . ?
C10 N1 H1 110(3) . . ?
O3 C5 O4 124.0(2) . . ?
O3 C5 C4 120.5(2) . . ?
O4 C5 C4 115.5(2) . . ?
C3 C4 C6 120.6(2) . . ?
C3 C4 C5 118.7(2) . . ?
C6 C4 C5 120.7(2) . . ?
C4 C6 C7 120.0(2) . . ?
C4 C6 H6 120.0 . . ?
C7 C6 H6 120.0 . . ?
C8 C7 C6 118.9(2) . . ?
C8 C7 C9 116.29(19) . . ?
C6 C7 C9 124.7(2) . . ?
C2 C8 C7 120.7(2) . . ?
C2 C8 H8A 119.6 . . ?
C7 C8 H8A 119.6 . . ?
C8 C2 C3 120.2(2) . . ?
C8 C2 C1 118.9(2) . . ?
C3 C2 C1 121.0(2) . . ?
C4 C3 C2 119.5(2) . . ?
C4 C3 H3 120.3 . . ?
C2 C3 H3 120.3 . . ?
O1 C1 O2 123.6(2) . . ?
O1 C1 C2 124.6(2) . . ?
O2 C1 C2 111.80(19) . . ?
N1 C9 C7 116.36(17) . . ?
N1 C9 H9A 108.2 . . ?
C7 C9 H9A 108.2 . . ?
N1 C9 H9B 108.2 . . ?
C7 C9 H9B 108.2 . . ?
H9A C9 H9B 107.4 . . ?
C12 C10 C11 111.67(17) . . ?
C12 C10 N1 113.01(16) . . ?
C11 C10 N1 110.57(16) . . ?
C12 C10 H10 107.1 . . ?
C11 C10 H10 107.1 . . ?
N1 C10 H10 107.1 . . ?
C10 C11 C12 109.84(17) . 2_777 ?
C10 C11 H11A 109.7 . . ?
C12 C11 H11A 109.7 2_777 . ?
C10 C11 H11B 109.7 . . ?
C12 C11 H11B 109.7 2_777 . ?
H11A C11 H11B 108.2 . . ?
C10 C12 C11 109.12(16) . 2_777 ?
C10 C12 H12A 109.9 . . ?
C11 C12 H12A 109.9 2_777 . ?
C10 C12 H12B 109.9 . . ?
C11 C12 H12B 109.9 2_777 . ?
H12A C12 H12B 108.3 . . ?
C14 C13 N1 112.62(17) . . ?
C14 C13 H13A 109.1 . . ?
N1 C13 H13A 109.1 . . ?
C14 C13 H13B 109.1 . . ?
N1 C13 H13B 109.1 . . ?
H13A C13 H13B 107.8 . . ?
C21 C14 C15 119.4(2) . . ?
C21 C14 C13 121.12(19) . . ?
C15 C14 C13 119.5(2) . . ?
C14 C21 C19 120.2(2) . . ?
C14 C21 H21 119.9 . . ?
C19 C21 H21 119.9 . . ?
C16 C15 C14 120.6(2) . . ?
C16 C15 H15 119.7 . . ?
C14 C15 H15 119.7 . . ?
C18 C16 C15 120.1(2) . . ?
C18 C16 C17 121.6(2) . . ?
C15 C16 C17 118.3(2) . . ?
C16 C18 C19 119.7(2) . . ?
C16 C18 H18 120.1 . . ?
C19 C18 H18 120.1 . . ?
C21 C19 C18 119.9(2) . . ?
C21 C19 C20 121.1(2) . . ?
C18 C19 C20 119.0(2) . . ?
O7A C20 O8 116.6(7) . . ?
O7B C20 O8 129.4(6) . . ?
O7A C20 C19 129.5(7) . . ?
O7B C20 C19 116.5(6) . . ?
O8 C20 C19 113.3(2) . . ?
O6 C17 O5 124.2(2) . . ?
O6 C17 C16 119.6(3) . . ?
O5 C17 C16 116.2(2) . . ?
H10A O10A H10B 112(2) . . ?
H10C O10B H10D 110.2(19) . . ?

loop_
_geom_bond_atom_site_label_1
_geom_bond_atom_site_label_2
_geom_bond_distance
_geom_bond_site_symmetry_2
_geom_bond_publ_flag
O9 H9C 0.8400(4) . ?
O9 H9D 0.8400(3) . ?
O8 C20 1.323(4) . ?
O8 H8 0.8400 . ?
O6 C17 1.256(3) . ?
O5 C17 1.281(3) . ?
O5 H5 0.8400 . ?
O4 C5 1.308(3) . ?
O4 H4 0.8400 . ?
O3 C5 1.242(3) . ?
O2 C1 1.328(3) . ?
O2 H2 0.8400 . ?
O1 C1 1.215(3) . ?
N1 C9 1.503(3) . ?
N1 C13 1.528(3) . ?
N1 C10 1.531(3) . ?
N1 H1 0.8800(11) . ?
C5 C4 1.485(3) . ?
C4 C3 1.387(3) . ?
C4 C6 1.398(3) . ?
C6 C7 1.402(3) . ?
C6 H6 0.9500 . ?
C7 C8 1.396(3) . ?
C7 C9 1.508(3) . ?
C8 C2 1.392(3) . ?
C8 H8A 0.9500 . ?
C2 C3 1.395(3) . ?
C2 C1 1.485(3) . ?
C3 H3 0.9500 . ?
C9 H9A 0.9900 . ?
C9 H9B 0.9900 . ?
C10 C12 1.523(3) . ?
C10 C11 1.528(3) . ?
C10 H10 1.0000 . ?
C11 C12 1.538(3) 2_777 ?
C11 H11A 0.9900 . ?
C11 H11B 0.9900 . ?
C12 H12A 0.9900 . ?
C12 H12B 0.9900 . ?
C13 C14 1.513(3) . ?
C13 H13A 0.9900 . ?
C13 H13B 0.9900 . ?
C14 C21 1.393(3) . ?
C14 C15 1.397(3) . ?
C21 C19 1.400(3) . ?
C21 H21 0.9500 . ?
C15 C16 1.394(3) . ?
C15 H15 0.9500 . ?
C16 C18 1.389(4) . ?
C16 C17 1.501(3) . ?
C18 C19 1.403(4) . ?
C18 H18 0.9500 . ?
C19 C20 1.488(4) . ?
C20 O7A 1.163(17) . ?
C20 O7B 1.285(15) . ?
O10A H10A 0.8400(4) . ?
O10A H10B 0.8400(2) . ?
O10B H10C 0.8400(4) . ?
O10B H10D 0.8400(3) . ?

loop_
_geom_hbond_atom_site_label_D
_geom_hbond_atom_site_label_H
_geom_hbond_atom_site_label_A
_geom_hbond_distance_DH
_geom_hbond_distance_HA
_geom_hbond_distance_DA
_geom_hbond_angle_DHA
_geom_hbond_site_symmetry_A
_geom_hbond_publ_flag
O9 H9D O1 0.8400(3) 2.056(4) 2.882(4) 167.6(6) 2_666 yes
O8 H8 O10A^a 0.84 1.76 2.589(4) 167.7 . yes
O8 H8 O10B^b 0.84 1.89 2.681(4) 156.0 . yes
O4 H4 O3 0.84 1.77 2.602(2) 173.8 2_867 yes
O9 H9C O6 0.8400(4) 2.016(5) 2.845(4) 169.0(17) . yes
O10A^a H10B^a O9 0.8400(2) 1.978(5) 2.815(5) 174.1(16) 1_455 yes
O5 H5 O6 0.84 1.83 2.657(3) 167.7 2_876 yes

loop_
_geom_torsion_atom_site_label_1
_geom_torsion_atom_site_label_2
_geom_torsion_atom_site_label_3
_geom_torsion_atom_site_label_4
_geom_torsion
_geom_torsion_site_symmetry_1
_geom_torsion_site_symmetry_2
_geom_torsion_site_symmetry_3
_geom_torsion_site_symmetry_4
_geom_torsion_publ_flag
O3 C5 C4 C3 -3.7(3) . . . . ?
O4 C5 C4 C3 176.6(2) . . . . ?
O3 C5 C4 C6 176.2(2) . . . . ?
O4 C5 C4 C6 -3.6(3) . . . . ?
C3 C4 C6 C7 2.5(3) . . . . ?
C5 C4 C6 C7 -177.4(2) . . . . ?
C4 C6 C7 C8 -0.8(3) . . . . ?
C4 C6 C7 C9 -176.6(2) . . . . ?
C6 C7 C8 C2 -1.6(3) . . . . ?
C9 C7 C8 C2 174.5(2) . . . . ?
C7 C8 C2 C3 2.5(3) . . . . ?
C7 C8 C2 C1 -176.3(2) . . . . ?
C6 C4 C3 C2 -1.6(4) . . . . ?
C5 C4 C3 C2 178.2(2) . . . . ?
C8 C2 C3 C4 -0.9(4) . . . . ?
C1 C2 C3 C4 177.9(2) . . . . ?
C8 C2 C1 O1 -13.0(4) . . . . ?
C3 C2 C1 O1 168.2(2) . . . . ?
C8 C2 C1 O2 166.5(2) . . . . ?
C3 C2 C1 O2 -12.4(3) . . . . ?
C13 N1 C9 C7 173.45(17) . . . . ?
C10 N1 C9 C7 -59.6(2) . . . . ?
C8 C7 C9 N1 164.57(18) . . . . ?
C6 C7 C9 N1 -19.6(3) . . . . ?
C9 N1 C10 C12 -74.4(2) . . . . ?
C13 N1 C10 C12 50.8(2) . . . . ?
C9 N1 C10 C11 159.56(17) . . . . ?
C13 N1 C10 C11 -75.2(2) . . . . ?
C12 C10 C11 C12 58.8(2) . . . 2_777 ?
N1 C10 C11 C12 -174.45(17) . . . 2_777 ?
C11 C10 C12 C11 -58.4(2) . . . 2_777 ?
N1 C10 C12 C11 176.20(18) . . . 2_777 ?
C9 N1 C13 C14 -65.0(2) . . . . ?
C10 N1 C13 C14 168.07(17) . . . . ?
N1 C13 C14 C21 94.3(2) . . . . ?
N1 C13 C14 C15 -88.0(2) . . . . ?
C15 C14 C21 C19 3.2(3) . . . . ?
C13 C14 C21 C19 -179.1(2) . . . . ?
C21 C14 C15 C16 -2.6(3) . . . . ?
C13 C14 C15 C16 179.6(2) . . . . ?
C14 C15 C16 C18 0.3(3) . . . . ?
C14 C15 C16 C17 179.8(2) . . . . ?
C15 C16 C18 C19 1.5(4) . . . . ?
C17 C16 C18 C19 -178.1(2) . . . . ?
C14 C21 C19 C18 -1.5(3) . . . . ?
C14 C21 C19 C20 178.2(2) . . . . ?
C16 C18 C19 C21 -0.9(4) . . . . ?
C16 C18 C19 C20 179.4(2) . . . . ?
C21 C19 C20 O7A -177.8(9) . . . . ?
C18 C19 C20 O7A 1.9(9) . . . . ?
C21 C19 C20 O7B -159.7(6) . . . . ?
C18 C19 C20 O7B 19.9(7) . . . . ?
C21 C19 C20 O8 11.5(4) . . . . ?
C18 C19 C20 O8 -168.9(2) . . . . ?
C18 C16 C17 O6 4.6(4) . . . . ?
C15 C16 C17 O6 -174.9(2) . . . . ?
C18 C16 C17 O5 -175.7(2) . . . . ?
C15 C16 C17 O5 4.8(3) . . . . ?
